data_4510781
loop_
_publ_author_name
'D\'iaz-Gallifa, Pau'
'Fabelo, Oscar'
'Ca\~nadillas-Delgado, Laura'
'Pas\'an, Jorge'
'Labrador, Ana'
'Lloret, Francesc'
'Julve, Miguel'
'Ruiz-P\'erez, Catalina'

_publ_section_title
;
 Synthesis, Crystal Structure and Magnetic Characterization of a Series of
 CuII--LnIIIHeterometallic [Ln = La, Ce, Pr, Nd and Sm) Metal--Organic
 Compounds with an Unusual Single Crystal to Single Crystal Phase
 Transition
;
_journal_issue 11
_journal_name_full 'Crystal Growth &amp; Design'
_journal_page_first 4735
_journal_paper_doi 10.1021/cg4008679
_journal_volume 13
_journal_year 2013
_chemical_formula_sum 'C25 H53 Cu2 Nd2 O44'
_chemical_formula_weight 1473.23
_chemical_name_systematic
;
 ?
;
_space_group_IT_number 14
_symmetry_cell_setting monoclinic
_symmetry_space_group_name_Hall '-P 2yn'
_symmetry_space_group_name_H-M 'P 1 21/n 1'
_atom_sites_solution_hydrogens geom
_atom_sites_solution_primary direct
_atom_sites_solution_secondary difmap
_audit_creation_method SHELXL-97
_cell_angle_alpha 90.00
_cell_angle_beta 99.49(3)
_cell_angle_gamma 90.00
_cell_formula_units_Z 4
_cell_length_a 10.856(2)
_cell_length_b 22.799(5)
_cell_length_c 19.706(4)
_cell_measurement_temperature 293(2)
_cell_volume 4810.6(17)
_computing_cell_refinement 'HKL2000 (Otwinowski & Minor, 1997)'
_computing_data_collection 'MxCube (ESRF, 2006)'
_computing_data_reduction 'HKL2000 (Otwinowski & Minor, 1997)'
_computing_molecular_graphics 'Ortep-3 for Windows (Farrugia, 1997)'
_computing_publication_material 'WinGX publication routines (Farrugia, 1997)'
_computing_structure_refinement 'SHELXL-97 (Sheldrick, 1997)'
_computing_structure_solution 'SHELXS-97 (Sheldrick, 1997)'
_diffrn_ambient_temperature 293(2)
_diffrn_detector 'CCD plate'
_diffrn_detector_area_resol_mean 9.6
_diffrn_measured_fraction_theta_full 0.961
_diffrn_measured_fraction_theta_max 0.961
_diffrn_measurement_device_type 'Single-axis HUBER diffractometer'
_diffrn_measurement_method 'CCD rotation images, thick slices'
_diffrn_radiation_detector 'ADSC Q210r CCD (binned mode)'
_diffrn_radiation_monochromator 'Si 111'
_diffrn_radiation_wavelength 0.73790
_diffrn_reflns_av_R_equivalents 0.1083
_diffrn_reflns_av_sigmaI/netI 0.0851
_diffrn_reflns_limit_h_max 14
_diffrn_reflns_limit_h_min -14
_diffrn_reflns_limit_k_max 29
_diffrn_reflns_limit_k_min -29
_diffrn_reflns_limit_l_max 25
_diffrn_reflns_limit_l_min -25
_diffrn_reflns_number 43378
_diffrn_reflns_theta_full 28.97
_diffrn_reflns_theta_max 28.97
_diffrn_reflns_theta_min 1.43
_diffrn_source synchrotron
_diffrn_source_type 'ESRF-CRG BM16'
_exptl_absorpt_coefficient_mu 3.316
_exptl_absorpt_correction_T_max 0.1394
_exptl_absorpt_correction_T_min 0.1139
_exptl_absorpt_correction_type sphere
_exptl_absorpt_process_details
;
Interpolation using  Int.Tab. Vol. C (1992) p. 523,Tab. 6.3.3.3
for values of muR in the range 0-2.5, and Int.Tab. Vol.II (1959)
p.302; Table 5.3.6 B for muR in the range 2.6-10.0.
The interpolation procedure of C.W.Dwiggins Jr (Acta Cryst.(1975)
A31,146-148) is used with some modification.
;
_exptl_crystal_density_diffrn 2.034
_exptl_crystal_density_method 'not measured'
_exptl_crystal_F_000 2932
_exptl_crystal_size_rad 0.5000
_refine_diff_density_max 3.905
_refine_diff_density_min -3.043
_refine_diff_density_rms 0.245
_refine_ls_extinction_coef 0.00126(17)
_refine_ls_extinction_expression Fc^*^=kFc[1+0.001xFc^2^\l^3^/sin(2\q)]^-1/4^
_refine_ls_extinction_method SHELXL
_refine_ls_goodness_of_fit_ref 1.022
_refine_ls_hydrogen_treatment constr
_refine_ls_matrix_type full
_refine_ls_number_parameters 659
_refine_ls_number_reflns 10967
_refine_ls_number_restraints 0
_refine_ls_restrained_S_all 1.022
_refine_ls_R_factor_all 0.0957
_refine_ls_R_factor_gt 0.0713
_refine_ls_shift/su_max 0.003
_refine_ls_shift/su_mean 0.000
_refine_ls_structure_factor_coef Fsqd
_refine_ls_weighting_details 'calc w=1/[\s^2^(Fo^2^)+(0.1015P)^2^+38.9363P] where P=(Fo^2^+2Fc^2^)/3'
_refine_ls_weighting_scheme calc
_refine_ls_wR_factor_gt 0.1843
_refine_ls_wR_factor_ref 0.2081
_reflns_number_gt 8059
_reflns_number_total 10967
_reflns_threshold_expression >2sigma(I)
_cod_data_source_file 4A.cif
_cod_data_source_block sull186
_cod_depositor_comments
;
The following automatic conversions were performed:

'_symmetry_cell_setting' value 'Monoclinic' changed to 'monoclinic'
according to
/usr/data/users/saulius/automatic-downloads/retrospective/ACS/lib/dictionaries/cif_core.dic
dictionary named 'cif_core.dic' version 2.4.2 from 2011-04-26.

Automatic conversion script
Id: cif_fix_values 2281 2013-09-26 08:29:07Z andrius 
;
_cod_original_sg_symbol_H-M P21/n
_cod_database_code 4510781
_exptl_absorpt_correction_t_ave 0.1289

loop_
_symmetry_equiv_pos_as_xyz
'x, y, z'
'-x+1/2, y+1/2, -z+1/2'
'-x, -y, -z'
'x-1/2, -y-1/2, z-1/2'

loop_
_atom_site_label
_atom_site_type_symbol
_atom_site_fract_x
_atom_site_fract_y
_atom_site_fract_z
_atom_site_U_iso_or_equiv
_atom_site_adp_type
_atom_site_occupancy
_atom_site_symmetry_multiplicity
_atom_site_calc_flag
_atom_site_refinement_flags
Cu1 Cu 0.09005(9) 0.17319(4) 0.90412(5) 0.0251(2) Uani 1 1 d .
Cu2 Cu 0.30630(9) 0.17701(4) 0.65588(5) 0.0224(2) Uani 1 1 d .
Nd1 Nd -0.45874(4) 0.148511(18) 0.40327(2) 0.02278(15) Uani 1 1 d .
Nd2 Nd 0.85039(4) 0.144419(18) 1.15264(2) 0.02457(15) Uani 1 1 d .
C1 C -0.2462(8) 0.2526(4) 0.5907(4) 0.0255(16) Uani 1 1 d .
C2 C -0.2796(8) 0.2809(4) 0.6476(4) 0.0247(16) Uani 1 1 d .
C3 C -0.2065(8) 0.2746(4) 0.7117(4) 0.0258(17) Uani 1 1 d .
H013 H -0.2256 0.2956 0.7490 0.031 Uiso 1 1 calc R
C4 C -0.1039(8) 0.2366(3) 0.7205(4) 0.0258(16) Uani 1 1 d .
C5 C -0.0714(8) 0.2077(4) 0.6638(4) 0.0253(16) Uani 1 1 d .
C6 C -0.1413(8) 0.2159(4) 0.5985(4) 0.0272(17) Uani 1 1 d .
H006 H -0.1185 0.1972 0.5605 0.033 Uiso 1 1 calc R
C7 C -0.3143(7) 0.2628(4) 0.5181(4) 0.0254(16) Uani 1 1 d .
C8 C -0.4001(8) 0.3139(4) 0.6427(4) 0.0284(17) Uani 1 1 d .
C9 C -0.0364(8) 0.2259(4) 0.7917(4) 0.0261(16) Uani 1 1 d .
C10 C 0.0459(8) 0.1722(4) 0.6676(4) 0.0246(16) Uani 1 1 d .
C11 C -0.1277(8) -0.0034(4) 0.5014(4) 0.0275(17) Uani 1 1 d .
C12 C -0.0766(8) 0.0478(4) 0.4805(5) 0.0307(18) Uani 1 1 d .
C13 C 0.0523(8) 0.0517(4) 0.4795(5) 0.0301(18) Uani 1 1 d .
H020 H 0.0867 0.0863 0.4661 0.036 Uiso 1 1 calc R
C14 C -0.2625(8) -0.0095(3) 0.5067(4) 0.0282(17) Uani 1 1 d .
C15 C -0.1558(8) 0.0987(4) 0.4540(6) 0.039(2) Uani 1 1 d .
C20 C 0.4638(8) 0.2067(3) 0.8952(4) 0.0245(16) Uani 1 1 d .
C21 C 0.4912(8) 0.2394(3) 0.8389(4) 0.0245(16) Uani 1 1 d .
C22 C 0.5917(7) 0.2782(3) 0.8484(4) 0.0221(15) Uani 1 1 d .
H014 H 0.6087 0.3005 0.8115 0.026 Uiso 1 1 calc R
C23 C 0.6674(7) 0.2840(3) 0.9129(4) 0.0241(16) Uani 1 1 d .
C24 C 0.6389(7) 0.2524(3) 0.9693(4) 0.0248(16) Uani 1 1 d .
C25 C 0.5372(7) 0.2141(3) 0.9601(4) 0.0233(15) Uani 1 1 d .
H002 H 0.5179 0.1931 0.9974 0.028 Uiso 1 1 calc R
C26 C 0.3511(8) 0.1681(4) 0.8918(4) 0.0255(16) Uani 1 1 d .
C27 C 0.4240(7) 0.2288(3) 0.7682(4) 0.0235(16) Uani 1 1 d .
C28 C 0.7874(7) 0.3169(3) 0.9179(4) 0.0231(15) Uani 1 1 d .
C29 C 0.7094(7) 0.2602(3) 1.0407(4) 0.0222(15) Uani 1 1 d .
O1 O -0.3532(5) 0.2196(2) 0.4824(3) 0.0273(12) Uani 1 1 d .
O2 O -0.3243(6) 0.3156(3) 0.4994(3) 0.0281(12) Uani 1 1 d .
O3 O -0.4932(5) 0.2927(2) 0.6037(3) 0.0258(12) Uani 1 1 d .
O4 O -0.4103(6) 0.3579(2) 0.6793(3) 0.0289(13) Uani 1 1 d .
O5 O -0.0245(6) 0.2681(3) 0.8330(3) 0.0311(13) Uani 1 1 d .
O6 O 0.0038(5) 0.1748(2) 0.8073(3) 0.0261(12) Uani 1 1 d .
O7 O 0.1462(5) 0.2012(2) 0.6851(3) 0.0238(11) Uani 1 1 d .
O8 O 0.0392(6) 0.1195(3) 0.6517(3) 0.0336(14) Uani 1 1 d .
O9 O -0.3316(6) -0.0390(3) 0.4606(3) 0.0339(14) Uani 1 1 d .
O10 O -0.3015(6) 0.0124(3) 0.5582(3) 0.0325(14) Uani 1 1 d .
O11 O -0.2740(5) 0.0920(3) 0.4447(3) 0.0311(13) Uani 1 1 d .
O12 O -0.1043(7) 0.1457(3) 0.4406(6) 0.069(3) Uani 1 1 d .
O13 O 0.2475(5) 0.1923(2) 0.8708(3) 0.0275(12) Uani 1 1 d .
O14 O 0.3643(6) 0.1167(3) 0.9128(4) 0.0371(15) Uani 1 1 d .
O15 O 0.3887(6) 0.1771(2) 0.7524(3) 0.0267(12) Uani 1 1 d .
O16 O 0.4084(6) 0.2710(2) 0.7260(3) 0.0285(12) Uani 1 1 d .
O17 O 0.7990(6) 0.3616(2) 0.8820(3) 0.0306(13) Uani 1 1 d .
O18 O 0.8825(5) 0.2944(2) 0.9555(3) 0.0257(12) Uani 1 1 d .
O19 O 0.7406(5) 0.2163(3) 1.0764(3) 0.0294(13) Uani 1 1 d .
O20 O 0.7260(5) 0.3132(2) 1.0607(3) 0.0256(12) Uani 1 1 d .
O1W O -0.4752(5) 0.1045(2) 0.5212(3) 0.0260(12) Uani 1 1 d .
O2W O -0.5106(6) 0.0416(3) 0.3905(3) 0.0297(13) Uani 1 1 d .
O3W O -0.4764(7) 0.1126(3) 0.2823(3) 0.0389(15) Uani 1 1 d .
O4W O -0.2752(6) 0.1902(3) 0.3527(3) 0.0327(14) Uani 1 1 d .
O5W O 0.6606(7) 0.1780(3) 1.1991(4) 0.0423(17) Uani 1 1 d .
O6W O 0.8733(9) 0.1112(3) 1.2751(4) 0.058(2) Uani 1 1 d .
O7W O 0.8962(9) 0.0377(3) 1.1691(4) 0.057(2) Uani 1 1 d .
O8W O 0.6673(8) 0.0845(4) 1.1010(5) 0.064(2) Uani 1 1 d .
O9W O 0.9001(7) 0.1012(3) 1.0454(3) 0.0399(16) Uani 1 1 d .
O10W O -0.0720(6) 0.1779(3) 0.9391(3) 0.0301(13) Uani 1 1 d .
O11W O 0.1080(10) 0.0763(3) 0.9137(4) 0.071(3) Uani 1 1 d .
O12W O 0.2693(6) 0.0809(3) 0.6543(3) 0.0329(14) Uani 1 1 d .
O13W O 0.4750(5) 0.1788(2) 0.6249(3) 0.0283(12) Uani 1 1 d .
O1X O 0.8319(7) 0.0618(3) 0.6671(4) 0.0466(17) Uani 1 1 d .
O2X O 0.7407(9) 0.1271(7) 0.8627(5) 0.107(5) Uani 1 1 d .
O3X O 0.6485(9) 0.1156(5) 0.7258(4) 0.077(3) Uani 1 1 d .
O4X O 0.8940(10) -0.0663(4) 0.6877(5) 0.076(3) Uani 1 1 d .
O5X O 0.7007(14) -0.0749(7) 0.8151(12) 0.193(10) Uani 1 1 d .
O6X O 0.9041(13) 0.0370(5) 0.8031(6) 0.101(4) Uani 1 1 d .
O7X O 0.5910(10) 0.0604(6) 0.9323(10) 0.141(7) Uani 1 1 d .
O8X O 0.5971(13) -0.1013(10) 0.9301(7) 0.176(9) Uani 1 1 d .
O9X O 0.5504(14) 0.0128(7) 0.7772(6) 0.129(6) Uani 1 1 d .
O10X O 0.0977(11) 0.0193(6) 1.0554(10) 0.147(7) Uani 1 1 d .
O11X O 0.310(2) 0.0190(16) 0.7746(19) 0.47(3) Uani 1 1 d .

loop_
_atom_site_aniso_label
_atom_site_aniso_U_11
_atom_site_aniso_U_22
_atom_site_aniso_U_33
_atom_site_aniso_U_23
_atom_site_aniso_U_13
_atom_site_aniso_U_12
Cu1 0.0264(5) 0.0339(5) 0.0157(5) -0.0003(4) 0.0054(4) -0.0019(4)
Cu2 0.0234(5) 0.0313(5) 0.0126(5) -0.0005(3) 0.0034(4) 0.0003(4)
Nd1 0.0249(2) 0.0287(2) 0.0158(2) 0.00049(14) 0.00630(17) 0.00059(15)
Nd2 0.0264(3) 0.0299(2) 0.0183(3) 0.00078(15) 0.00642(18) -0.00133(16)
O1 0.030(3) 0.034(3) 0.017(3) -0.003(2) 0.002(2) -0.006(2)
O2 0.030(3) 0.038(3) 0.017(3) 0.000(2) 0.006(2) -0.001(2)
O3 0.023(3) 0.033(3) 0.021(3) -0.001(2) 0.006(2) -0.003(2)
O4 0.031(3) 0.035(3) 0.022(3) -0.005(2) 0.007(3) -0.001(2)
O5 0.035(3) 0.038(3) 0.020(3) -0.002(2) 0.003(3) 0.001(3)
O6 0.026(3) 0.037(3) 0.015(3) -0.001(2) 0.002(2) 0.001(2)
O7 0.022(3) 0.036(3) 0.016(3) -0.003(2) 0.009(2) 0.000(2)
O8 0.028(3) 0.032(3) 0.040(4) -0.006(3) 0.005(3) -0.001(2)
O9 0.027(3) 0.033(3) 0.043(4) -0.005(3) 0.008(3) -0.002(2)
O10 0.028(3) 0.033(3) 0.037(4) -0.004(3) 0.009(3) 0.002(2)
O11 0.025(3) 0.036(3) 0.033(3) 0.003(3) 0.008(3) 0.001(2)
O12 0.028(4) 0.041(4) 0.137(9) 0.033(5) 0.015(5) 0.003(3)
O13 0.026(3) 0.033(3) 0.023(3) 0.001(2) 0.002(2) -0.001(2)
O14 0.030(3) 0.036(3) 0.046(4) 0.008(3) 0.006(3) -0.001(3)
O15 0.030(3) 0.034(3) 0.016(3) -0.001(2) 0.003(2) -0.004(2)
O16 0.032(3) 0.035(3) 0.019(3) 0.001(2) 0.004(2) -0.001(2)
O17 0.032(3) 0.032(3) 0.027(3) 0.003(2) 0.005(3) -0.004(2)
O18 0.026(3) 0.033(3) 0.018(3) 0.001(2) 0.003(2) 0.002(2)
O19 0.026(3) 0.038(3) 0.023(3) -0.001(2) -0.001(2) 0.001(2)
O20 0.025(3) 0.036(3) 0.015(3) -0.002(2) 0.000(2) -0.004(2)
O1W 0.026(3) 0.033(3) 0.020(3) 0.000(2) 0.006(2) 0.002(2)
O2W 0.033(3) 0.033(3) 0.025(3) -0.001(2) 0.009(3) 0.001(2)
O3W 0.054(4) 0.037(3) 0.027(3) -0.005(3) 0.012(3) -0.005(3)
O4W 0.034(3) 0.041(3) 0.028(3) -0.007(3) 0.018(3) 0.000(3)
O5W 0.042(4) 0.043(4) 0.051(4) 0.008(3) 0.034(3) -0.004(3)
O6W 0.107(7) 0.044(4) 0.026(4) 0.002(3) 0.023(4) -0.005(4)
O7W 0.096(7) 0.045(4) 0.031(4) 0.000(3) 0.011(4) 0.015(4)
O8W 0.046(5) 0.074(5) 0.078(6) -0.036(5) 0.025(4) -0.021(4)
O9W 0.059(4) 0.042(3) 0.023(3) -0.005(3) 0.020(3) -0.010(3)
O10W 0.038(3) 0.038(3) 0.018(3) 0.003(2) 0.013(3) -0.002(3)
O11W 0.119(8) 0.038(4) 0.049(5) -0.003(3) -0.006(5) -0.026(5)
O12W 0.036(3) 0.029(3) 0.032(3) 0.003(2) 0.002(3) 0.002(2)
O13W 0.027(3) 0.035(3) 0.023(3) -0.004(2) 0.005(2) -0.001(2)
O1X 0.036(4) 0.057(4) 0.046(4) 0.011(3) 0.002(3) -0.006(3)
O2X 0.040(5) 0.222(15) 0.061(7) -0.040(8) 0.014(5) -0.020(7)
O3X 0.068(6) 0.113(8) 0.043(5) -0.022(5) -0.011(4) 0.041(6)
O4X 0.101(8) 0.054(5) 0.058(5) 0.017(4) -0.030(5) -0.019(5)
O5X 0.142(13) 0.137(12) 0.35(2) 0.161(15) 0.183(16) 0.096(10)
O6X 0.137(11) 0.097(8) 0.066(7) -0.003(6) 0.007(7) 0.053(8)
O7X 0.044(6) 0.090(8) 0.29(2) -0.062(11) 0.026(9) 0.001(6)
O8X 0.097(10) 0.33(2) 0.088(9) 0.124(13) -0.021(8) -0.086(13)
O9X 0.150(12) 0.195(14) 0.057(7) 0.040(8) 0.055(8) 0.105(11)
O10X 0.047(7) 0.120(11) 0.27(2) -0.048(12) 0.021(10) 0.009(7)
O11X 0.19(2) 0.56(5) 0.57(5) 0.52(5) -0.21(3) -0.22(3)
C1 0.028(4) 0.032(4) 0.016(4) -0.004(3) 0.004(3) -0.004(3)
C2 0.025(4) 0.035(4) 0.016(4) -0.005(3) 0.008(3) -0.001(3)
C3 0.029(4) 0.032(4) 0.018(4) 0.002(3) 0.005(3) 0.000(3)
C4 0.031(4) 0.032(4) 0.016(4) -0.001(3) 0.007(3) -0.004(3)
C5 0.024(4) 0.033(4) 0.021(4) 0.002(3) 0.009(3) -0.005(3)
C6 0.030(4) 0.033(4) 0.019(4) -0.001(3) 0.006(3) 0.002(3)
C7 0.023(4) 0.035(4) 0.021(4) 0.001(3) 0.012(3) -0.003(3)
C8 0.029(4) 0.034(4) 0.024(4) 0.004(3) 0.008(3) -0.001(3)
C9 0.023(4) 0.039(4) 0.017(4) -0.002(3) 0.005(3) -0.006(3)
C10 0.026(4) 0.039(4) 0.009(3) -0.001(3) 0.005(3) -0.003(3)
C11 0.022(4) 0.038(4) 0.025(4) 0.002(3) 0.010(3) 0.005(3)
C12 0.023(4) 0.029(4) 0.041(5) -0.001(3) 0.009(4) 0.000(3)
C13 0.026(4) 0.031(4) 0.036(5) 0.002(3) 0.014(4) 0.001(3)
C14 0.030(4) 0.030(4) 0.028(4) -0.001(3) 0.011(4) 0.006(3)
C15 0.020(4) 0.031(4) 0.068(7) 0.007(4) 0.010(4) -0.001(3)
C20 0.032(4) 0.029(4) 0.014(4) -0.002(3) 0.008(3) 0.001(3)
C21 0.028(4) 0.033(4) 0.012(4) 0.001(3) 0.002(3) 0.003(3)
C22 0.026(4) 0.037(4) 0.005(3) 0.000(3) 0.009(3) 0.000(3)
C23 0.023(4) 0.029(4) 0.020(4) 0.001(3) 0.003(3) -0.002(3)
C24 0.024(4) 0.027(3) 0.022(4) 0.000(3) -0.001(3) -0.003(3)
C25 0.022(4) 0.033(4) 0.017(4) 0.005(3) 0.007(3) 0.001(3)
C26 0.031(4) 0.032(4) 0.014(4) -0.003(3) 0.003(3) 0.003(3)
C27 0.019(4) 0.036(4) 0.017(4) 0.002(3) 0.008(3) 0.002(3)
C28 0.025(4) 0.031(4) 0.015(4) -0.001(3) 0.006(3) -0.003(3)
C29 0.024(4) 0.039(4) 0.004(3) -0.001(3) 0.005(3) -0.002(3)

loop_
_atom_type_symbol
_atom_type_description
_atom_type_scat_dispersion_real
_atom_type_scat_dispersion_imag
_atom_type_scat_source
C C 0.0030 0.0020 'International Tables Vol C Tables 4.2.6.8 and 6.1.1.4'
H H 0.0000 0.0000 'International Tables Vol C Tables 4.2.6.8 and 6.1.1.4'
Cu Cu 0.3200 1.2650 'International Tables Vol C Tables 4.2.6.8 and 6.1.1.4'
O O 0.0110 0.0060 'International Tables Vol C Tables 4.2.6.8 and 6.1.1.4'
Nd Nd -0.1940 3.0180 'International Tables Vol C Tables 4.2.6.8 and 6.1.1.4'

loop_
_geom_angle_atom_site_label_1
_geom_angle_atom_site_label_2
_geom_angle_atom_site_label_3
_geom_angle
_geom_angle_site_symmetry_1
_geom_angle_site_symmetry_3
O2 Cu1 O13 89.4(2) 4_666 .
O2 Cu1 O6 171.5(2) 4_666 .
O13 Cu1 O6 88.5(2) . .
O2 Cu1 O10W 88.2(3) 4_666 .
O13 Cu1 O10W 164.2(2) . .
O6 Cu1 O10W 91.6(2) . .
O2 Cu1 O11W 91.6(3) 4_666 .
O13 Cu1 O11W 100.3(3) . .
O6 Cu1 O11W 97.0(3) . .
O10W Cu1 O11W 95.4(3) . .
O20 Cu2 O15 173.4(2) 4_565 .
O20 Cu2 O7 88.5(2) 4_565 .
O15 Cu2 O7 90.0(2) . .
O20 Cu2 O13W 89.5(2) 4_565 .
O15 Cu2 O13W 90.1(2) . .
O7 Cu2 O13W 162.8(2) . .
O20 Cu2 O12W 92.8(2) 4_565 .
O15 Cu2 O12W 93.8(2) . .
O7 Cu2 O12W 96.4(2) . .
O13W Cu2 O12W 100.7(2) . .
O5 Nd1 O1 84.5(2) 4_565 .
O5 Nd1 O11 140.7(2) 4_565 .
O1 Nd1 O11 82.0(2) . .
O5 Nd1 O3W 74.9(2) 4_565 .
O1 Nd1 O3W 142.4(2) . .
O11 Nd1 O3W 94.4(2) . .
O5 Nd1 O2W 132.4(2) 4_565 .
O1 Nd1 O2W 142.80(19) . .
O11 Nd1 O2W 71.0(2) . .
O3W Nd1 O2W 66.7(2) . .
O5 Nd1 O18 70.5(2) 4_565 4_465
O1 Nd1 O18 70.78(19) . 4_465
O11 Nd1 O18 136.6(2) . 4_465
O3W Nd1 O18 127.7(2) . 4_465
O2W Nd1 O18 112.77(19) . 4_465
O5 Nd1 O4W 69.9(2) 4_565 .
O1 Nd1 O4W 71.5(2) . .
O11 Nd1 O4W 70.8(2) . .
O3W Nd1 O4W 72.0(2) . .
O2W Nd1 O4W 120.00(19) . .
O18 Nd1 O4W 126.83(19) 4_465 .
O5 Nd1 O1W 140.99(19) 4_565 .
O1 Nd1 O1W 76.92(19) . .
O11 Nd1 O1W 70.3(2) . .
O3W Nd1 O1W 137.0(2) . .
O2W Nd1 O1W 70.26(18) . .
O18 Nd1 O1W 71.08(18) 4_465 .
O4W Nd1 O1W 132.4(2) . .
O5 Nd1 O17 77.3(2) 4_565 4_465
O1 Nd1 O17 121.65(19) . 4_465
O11 Nd1 O17 140.27(19) . 4_465
O3W Nd1 O17 84.3(2) . 4_465
O2W Nd1 O17 72.13(19) . 4_465
O18 Nd1 O17 50.87(18) 4_465 4_465
O4W Nd1 O17 143.4(2) . 4_465
O1W Nd1 O17 83.77(19) . 4_465
O5 Nd1 C28 69.3(2) 4_565 4_465
O1 Nd1 C28 96.3(2) . 4_465
O11 Nd1 C28 148.8(2) . 4_465
O3W Nd1 C28 104.9(2) . 4_465
O2W Nd1 C28 94.2(2) . 4_465
O18 Nd1 C28 25.68(19) 4_465 4_465
O4W Nd1 C28 138.3(2) . 4_465
O1W Nd1 C28 78.9(2) . 4_465
O17 Nd1 C28 25.49(19) 4_465 4_465
O19 Nd2 O16 83.4(2) . 4_666
O19 Nd2 O9W 83.8(2) . .
O16 Nd2 O9W 138.9(2) 4_666 .
O19 Nd2 O8W 80.7(3) . .
O16 Nd2 O8W 142.3(2) 4_666 .
O9W Nd2 O8W 72.7(3) . .
O19 Nd2 O7W 144.5(2) . .
O16 Nd2 O7W 132.1(2) 4_666 .
O9W Nd2 O7W 69.8(2) . .
O8W Nd2 O7W 69.3(3) . .
O19 Nd2 O6W 140.3(2) . .
O16 Nd2 O6W 72.0(2) 4_666 .
O9W Nd2 O6W 134.7(2) . .
O8W Nd2 O6W 100.0(3) . .
O7W Nd2 O6W 66.0(2) . .
O19 Nd2 O5W 70.6(2) . .
O16 Nd2 O5W 71.9(2) 4_666 .
O9W Nd2 O5W 137.9(3) . .
O8W Nd2 O5W 70.6(3) . .
O7W Nd2 O5W 114.1(3) . .
O6W Nd2 O5W 72.4(3) . .
O19 Nd2 O3 70.76(19) . 4_766
O16 Nd2 O3 69.72(19) 4_666 4_766
O9W Nd2 O3 69.2(2) . 4_766
O8W Nd2 O3 134.1(3) . 4_766
O7W Nd2 O3 118.0(3) . 4_766
O6W Nd2 O3 124.9(3) . 4_766
O5W Nd2 O3 127.55(19) . 4_766
O19 Nd2 O4 121.54(19) . 4_766
O16 Nd2 O4 74.9(2) 4_666 4_766
O9W Nd2 O4 79.1(2) . 4_766
O8W Nd2 O4 141.9(2) . 4_766
O7W Nd2 O4 77.3(3) . 4_766
O6W Nd2 O4 82.0(3) . 4_766
O5W Nd2 O4 142.9(2) . 4_766
O3 Nd2 O4 50.87(18) 4_766 4_766
O19 Nd2 C8 96.1(2) . 4_766
O16 Nd2 C8 68.2(2) 4_666 4_766
O9W Nd2 C8 74.7(2) . 4_766
O8W Nd2 C8 147.4(2) . 4_766
O7W Nd2 C8 99.2(3) . 4_766
O6W Nd2 C8 102.6(3) . 4_766
O5W Nd2 C8 139.1(2) . 4_766
O3 Nd2 C8 25.6(2) 4_766 4_766
O4 Nd2 C8 25.4(2) 4_766 4_766
C7 O1 Nd1 169.2(6) . .
C7 O2 Cu1 114.1(5) . 4_565
C8 O3 Nd2 94.1(5) . 4_465
C8 O4 Nd2 92.8(5) . 4_465
C9 O5 Nd1 167.4(6) . 4_666
C9 O6 Cu1 109.9(5) . .
C10 O7 Cu2 121.7(5) . .
C15 O11 Nd1 138.3(6) . .
C26 O13 Cu1 124.6(6) . .
C27 O15 Cu2 108.1(5) . .
C27 O16 Nd2 171.3(6) . 4_565
C28 O17 Nd1 91.7(5) . 4_766
C28 O18 Nd1 95.6(5) . 4_766
C29 O19 Nd2 165.4(5) . .
C29 O20 Cu2 115.1(5) . 4_666
C2 C1 C6 120.3(8) . .
C2 C1 C7 122.5(7) . .
C6 C1 C7 117.1(7) . .
C3 C2 C1 119.9(8) . .
C3 C2 C8 118.4(7) . .
C1 C2 C8 121.4(7) . .
C2 C3 C4 120.2(8) . .
C5 C4 C3 119.7(8) . .
C5 C4 C9 121.9(8) . .
C3 C4 C9 118.3(7) . .
C4 C5 C6 120.4(8) . .
C4 C5 C10 122.8(7) . .
C6 C5 C10 116.5(7) . .
C5 C6 C1 119.3(8) . .
O1 C7 O2 125.9(8) . .
O1 C7 C1 118.7(7) . .
O2 C7 C1 115.4(7) . .
O4 C8 O3 121.4(8) . .
O4 C8 C2 121.6(8) . .
O3 C8 C2 116.7(7) . .
O4 C8 Nd2 61.8(5) . 4_465
O3 C8 Nd2 60.3(4) . 4_465
C2 C8 Nd2 166.6(6) . 4_465
O5 C9 O6 123.7(7) . .
O5 C9 C4 117.9(7) . .
O6 C9 C4 118.3(7) . .
O8 C10 O7 125.7(8) . .
O8 C10 C5 119.8(7) . .
O7 C10 C5 114.5(7) . .
C12 C11 C13 120.2(8) . 3_556
C12 C11 C14 123.1(7) . .
C13 C11 C14 116.7(7) 3_556 .
C11 C12 C13 120.4(8) . .
C11 C12 C15 121.7(8) . .
C13 C12 C15 117.8(8) . .
C11 C13 C12 119.5(8) 3_556 .
O10 C14 O9 123.1(8) . .
O10 C14 C11 118.8(8) . .
O9 C14 C11 118.0(7) . .
O12 C15 O11 122.9(9) . .
O12 C15 C12 119.2(8) . .
O11 C15 C12 117.8(8) . .
C25 C20 C21 119.6(7) . .
C25 C20 C26 116.6(7) . .
C21 C20 C26 123.5(7) . .
C22 C21 C20 119.5(7) . .
C22 C21 C27 118.8(7) . .
C20 C21 C27 121.3(7) . .
C21 C22 C23 120.7(7) . .
C24 C23 C22 119.9(7) . .
C24 C23 C28 120.7(7) . .
C22 C23 C28 118.8(7) . .
C25 C24 C23 119.4(7) . .
C25 C24 C29 117.9(7) . .
C23 C24 C29 122.6(7) . .
C24 C25 C20 120.8(7) . .
O14 C26 O13 124.8(8) . .
O14 C26 C20 119.3(7) . .
O13 C26 C20 115.8(7) . .
O15 C27 O16 123.2(7) . .
O15 C27 C21 117.8(7) . .
O16 C27 C21 119.0(7) . .
O17 C28 O18 120.4(7) . .
O17 C28 C23 122.4(7) . .
O18 C28 C23 116.8(7) . .
O17 C28 Nd1 62.8(4) . 4_766
O18 C28 Nd1 58.7(4) . 4_766
C23 C28 Nd1 162.8(6) . 4_766
O19 C29 O20 125.4(7) . .
O19 C29 C24 119.2(7) . .
O20 C29 C24 115.3(7) . .

loop_
_geom_bond_atom_site_label_1
_geom_bond_atom_site_label_2
_geom_bond_distance
_geom_bond_site_symmetry_2
Cu1 O2 1.970(6) 4_666
Cu1 O13 1.979(6) .
Cu1 O6 1.982(5) .
Cu1 O10W 1.995(6) .
Cu1 O11W 2.222(8) .
Cu2 O20 1.947(5) 4_565
Cu2 O15 1.965(6) .
Cu2 O7 1.996(5) .
Cu2 O13W 2.024(6) .
Cu2 O12W 2.227(6) .
Nd1 O5 2.390(6) 4_565
Nd1 O1 2.405(5) .
Nd1 O11 2.410(6) .
Nd1 O3W 2.498(6) .
Nd1 O2W 2.504(6) .
Nd1 O18 2.512(6) 4_465
Nd1 O4W 2.553(6) .
Nd1 O1W 2.564(6) .
Nd1 O17 2.604(6) 4_465
Nd1 C28 2.926(8) 4_465
Nd2 O19 2.403(6) .
Nd2 O16 2.430(6) 4_666
Nd2 O9W 2.471(6) .
Nd2 O8W 2.487(8) .
Nd2 O7W 2.495(7) .
Nd2 O6W 2.502(7) .
Nd2 O5W 2.508(7) .
Nd2 O3 2.532(6) 4_766
Nd2 O4 2.565(6) 4_766
Nd2 C8 2.907(9) 4_766
O1 C7 1.244(10) .
O2 C7 1.258(10) .
O2 Cu1 1.970(6) 4_565
O3 C8 1.261(10) .
O3 Nd2 2.532(6) 4_465
O4 C8 1.249(10) .
O4 Nd2 2.565(6) 4_465
O5 C9 1.253(10) .
O5 Nd1 2.390(6) 4_666
O6 C9 1.264(10) .
O7 C10 1.273(10) .
O8 C10 1.240(10) .
O9 C14 1.272(10) .
O10 C14 1.265(10) .
O11 C15 1.276(10) .
O12 C15 1.256(11) .
O13 C26 1.260(10) .
O14 C26 1.244(10) .
O15 C27 1.263(10) .
O16 C27 1.265(10) .
O16 Nd2 2.430(6) 4_565
O17 C28 1.260(9) .
O17 Nd1 2.604(6) 4_766
O18 C28 1.274(9) .
O18 Nd1 2.512(6) 4_766
O19 C29 1.238(10) .
O20 C29 1.274(9) .
O20 Cu2 1.947(5) 4_666
C1 C2 1.393(11) .
C1 C6 1.401(12) .
C1 C7 1.516(11) .
C2 C3 1.383(11) .
C2 C8 1.498(12) .
C3 C4 1.398(12) .
C4 C5 1.390(11) .
C4 C9 1.493(11) .
C5 C6 1.395(11) .
C5 C10 1.501(11) .
C8 Nd2 2.907(9) 4_465
C11 C12 1.385(12) .
C11 C13 1.386(11) 3_556
C11 C14 1.490(12) .
C12 C13 1.405(12) .
C12 C15 1.486(12) .
C13 C11 1.386(11) 3_556
C20 C25 1.399(11) .
C20 C21 1.408(11) .
C20 C26 1.500(12) .
C21 C22 1.393(11) .
C21 C27 1.482(11) .
C22 C23 1.403(10) .
C23 C24 1.401(11) .
C23 C28 1.492(11) .
C24 C25 1.397(11) .
C24 C29 1.497(10) .
C28 Nd1 2.926(8) 4_766
